data_7247417
loop_
_publ_author_name
'Fachini, Lucas G.'
'Baptistella, Gabriel B.'
'Postal, Kahoana'
'Santana, Francielli S.'
'de Souza, Emanuel M.'
'Ribeiro, Ronny R.'
'Nunes, Giovana G.'
'S\'a, Eduardo L.'

_publ_section_title
;
 A new approach to study semi-coordination using two
 2-methyl-5-nitroimidazole copper(ii) complexes of biological interest as
 a model system
;
_journal_issue 40
_journal_name_full 'RSC Advances'
_journal_page_first 27997
_journal_page_last 28007
_journal_paper_doi 10.1039/D3RA02130K
_journal_volume 13
_journal_year 2023
_chemical_formula_moiety 'C8 H14 Cu N6 O6, 2(N O3), 2(H2 O)'
_chemical_formula_structural '[Cu(C4H5N3O2)2(H2O)2](NO3)2(H2O)2'
_chemical_formula_sum 'C8 H18 Cu N8 O14'
_chemical_formula_weight 513.84
_space_group_crystal_system monoclinic
_space_group_IT_number 14
_space_group_name_Hall '-P 2ybc'
_space_group_name_H-M_alt 'P 1 21/c 1'
_atom_sites_solution_hydrogens difmap
_atom_sites_solution_primary dual
_atom_sites_solution_secondary difmap
_audit_creation_method SHELXL-2017/1
_audit_update_record
;
2023-03-14 deposited with the CCDC.	2023-08-22 downloaded from the CCDC.
;
_cell_angle_alpha 90
_cell_angle_beta 103.104(11)
_cell_angle_gamma 90
_cell_formula_units_Z 2
_cell_length_a 6.714(2)
_cell_length_b 10.504(4)
_cell_length_c 14.095(5)
_cell_measurement_reflns_used 8487
_cell_measurement_temperature 201(2)
_cell_measurement_theta_max 28.64
_cell_measurement_theta_min 3.67
_cell_volume 968.1(6)
_computing_cell_refinement 'Bruker SAINT'
_computing_data_collection 'Bruker APEX3 (2015)'
_computing_data_reduction 'Bruker SAINT'
_computing_molecular_graphics 'ORTEP (Johnson, 1976 and Farrugia, 2012)'
_computing_publication_material 'SHELXL-97 (Sheldrick, 2008) and WINGX (Farrugia, 2012)'
_computing_structure_refinement 'SHELXL-2017/1 (Sheldrick, 2015b)'
_computing_structure_solution 'SHELXT-2015 (Sheldrick 2015a)'
_diffrn_ambient_temperature 201(2)
_diffrn_detector_area_resol_mean 10.4167
_diffrn_measured_fraction_theta_full 0.996
_diffrn_measured_fraction_theta_max 0.997
_diffrn_measurement_device_type 'Bruker D8 Venture/Photon 100 CMOS'
_diffrn_measurement_method '\f and \w scans'
_diffrn_radiation_monochromator graphite
_diffrn_radiation_type MoK\a
_diffrn_radiation_wavelength 0.71073
_diffrn_reflns_av_R_equivalents 0.0424
_diffrn_reflns_av_unetI/netI 0.0154
_diffrn_reflns_Laue_measured_fraction_full 0.996
_diffrn_reflns_Laue_measured_fraction_max 0.997
_diffrn_reflns_limit_h_max 8
_diffrn_reflns_limit_h_min -8
_diffrn_reflns_limit_k_max 13
_diffrn_reflns_limit_k_min -13
_diffrn_reflns_limit_l_max 18
_diffrn_reflns_limit_l_min -18
_diffrn_reflns_number 46208
_diffrn_reflns_point_group_measured_fraction_full 0.996
_diffrn_reflns_point_group_measured_fraction_max 0.997
_diffrn_reflns_theta_full 25.242
_diffrn_reflns_theta_max 27.998
_diffrn_reflns_theta_min 3.546
_diffrn_source 'fine-focus sealed tube'
_exptl_absorpt_coefficient_mu 1.218
_exptl_absorpt_correction_T_max 0.7458
_exptl_absorpt_correction_T_min 0.6783
_exptl_absorpt_correction_type multi-scan
_exptl_absorpt_process_details
;
SADABS-2012/1 - Bruker AXS area detector scaling and absorption correction 
;
_exptl_crystal_colour 'dark blue'
_exptl_crystal_density_diffrn 1.763
_exptl_crystal_description parallelepiped
_exptl_crystal_F_000 526
_exptl_crystal_size_max 0.356
_exptl_crystal_size_mid 0.321
_exptl_crystal_size_min 0.180
_refine_diff_density_max 0.395
_refine_diff_density_min -0.343
_refine_diff_density_rms 0.056
_refine_ls_extinction_method none
_refine_ls_goodness_of_fit_ref 1.082
_refine_ls_hydrogen_treatment refall
_refine_ls_matrix_type full
_refine_ls_number_parameters 178
_refine_ls_number_reflns 2336
_refine_ls_number_restraints 0
_refine_ls_restrained_S_all 1.082
_refine_ls_R_factor_all 0.0282
_refine_ls_R_factor_gt 0.0242
_refine_ls_shift/su_max 0.000
_refine_ls_shift/su_mean 0.000
_refine_ls_structure_factor_coef Fsqd
_refine_ls_weighting_details 'w=1/[\s^2^(Fo^2^)+(0.0400P)^2^+0.3056P] where P=(Fo^2^+2Fc^2^)/3'
_refine_ls_weighting_scheme calc
_refine_ls_wR_factor_gt 0.0668
_refine_ls_wR_factor_ref 0.0685
_reflns_Friedel_coverage 0.000
_reflns_number_gt 2080
_reflns_number_total 2336
_reflns_threshold_expression 'I > 2\s(I)'
_cod_data_source_file d3ra02130k2.cif
_cod_data_source_block shelx_CCDC1
_cod_original_sg_symbol_H-M 'P 21/c'
_cod_original_formula_sum 'C8 H18 Cu1 N8 O14'
_cod_database_code 7247417
_shelx_shelxl_version_number 2017/1
_shelx_space_group_comment
;
The symmetry employed for this shelxl refinement is uniquely defined
by the following loop, which should always be used as a source of
symmetry information in preference to the above space-group names.
They are only intended as comments.
;

loop_
_space_group_symop_operation_xyz
'x, y, z'
'-x, y+1/2, -z+1/2'
'-x, -y, -z'
'x, -y-1/2, z-1/2'

loop_
_atom_site_label
_atom_site_type_symbol
_atom_site_fract_x
_atom_site_fract_y
_atom_site_fract_z
_atom_site_U_iso_or_equiv
_atom_site_adp_type
_atom_site_occupancy
_atom_site_site_symmetry_order
_atom_site_calc_flag
_atom_site_refinement_flags_posn
_atom_site_refinement_flags_adp
_atom_site_refinement_flags_occupancy
_atom_site_disorder_assembly
_atom_site_disorder_group
Cu Cu 0.500000 0.500000 0.500000 0.01933(9) Uani 1 2 d S . P . .
C1 C 0.1989(3) 0.74683(17) 0.37442(12) 0.0341(3) Uani 1 1 d . . . . .
C2 C 0.3006(2) 0.76013(13) 0.47869(10) 0.0225(3) Uani 1 1 d . . . . .
C3 C 0.4654(2) 0.72383(13) 0.62507(9) 0.0222(3) Uani 1 1 d . . . . .
C4 C 0.3994(2) 0.84615(14) 0.62531(11) 0.0278(3) Uani 1 1 d . . . . .
O1 O 0.63331(18) 0.54274(11) 0.68573(8) 0.0351(2) Uani 1 1 d . . . . .
O2 O 0.6224(2) 0.69969(15) 0.78472(8) 0.0505(3) Uani 1 1 d . . . . .
N1 N 0.58135(19) 0.65146(13) 0.70396(8) 0.0286(3) Uani 1 1 d . . . . .
N2 N 0.40538(16) 0.67016(10) 0.53447(8) 0.0205(2) Uani 1 1 d . . . . .
N3 N 0.29666(19) 0.86692(12) 0.53214(9) 0.0266(3) Uani 1 1 d . . . . .
O1W O 0.74104(19) 0.57915(12) 0.46988(10) 0.0366(3) Uani 1 1 d . . . . .
H1W1 H 0.758(4) 0.650(3) 0.4796(18) 0.059(7) Uiso 1 1 d . . . . .
H2W1 H 0.779(3) 0.551(2) 0.4206(17) 0.049(6) Uiso 1 1 d . . . . .
H1A H 0.066(4) 0.778(2) 0.3592(16) 0.054(6) Uiso 1 1 d . . . . .
H1B H 0.191(4) 0.666(3) 0.3542(19) 0.073(8) Uiso 1 1 d . . . . .
H1C H 0.272(4) 0.792(3) 0.340(2) 0.075(8) Uiso 1 1 d . . . . .
H1N3 H 0.246(3) 0.928(2) 0.5134(16) 0.045(6) Uiso 1 1 d . . . . .
H4 H 0.411(3) 0.9049(19) 0.6740(14) 0.038(5) Uiso 1 1 d . . . . .
N4 N 0.88111(18) 0.85301(11) 0.59385(9) 0.0248(2) Uani 1 1 d . . . . .
O1N4 O 0.93389(19) 0.76227(12) 0.64915(9) 0.0437(3) Uani 1 1 d . . . . .
O2N4 O 0.80673(19) 0.83773(12) 0.50500(8) 0.0400(3) Uani 1 1 d . . . . .
O3N4 O 0.8985(3) 0.96333(13) 0.62624(10) 0.0524(4) Uani 1 1 d . . . . .
O2W O 0.8602(2) 0.47894(14) 0.32003(11) 0.0428(3) Uani 1 1 d . . . . .
H1W2 H 0.888(5) 0.511(2) 0.272(2) 0.068(9) Uiso 1 1 d . . . . .
H2W2 H 0.932(4) 0.429(3) 0.334(2) 0.069(9) Uiso 1 1 d . . . . .

loop_
_atom_site_aniso_label
_atom_site_aniso_U_11
_atom_site_aniso_U_22
_atom_site_aniso_U_33
_atom_site_aniso_U_23
_atom_site_aniso_U_13
_atom_site_aniso_U_12
Cu 0.02485(13) 0.01445(12) 0.01961(13) -0.00081(7) 0.00699(9) 0.00166(7)
C1 0.0417(9) 0.0310(8) 0.0261(7) 0.0025(6) 0.0001(6) 0.0056(7)
C2 0.0231(6) 0.0200(6) 0.0252(6) 0.0017(5) 0.0071(5) 0.0012(5)
C3 0.0243(6) 0.0218(6) 0.0212(6) -0.0015(5) 0.0065(5) 0.0017(5)
C4 0.0315(7) 0.0229(7) 0.0297(7) -0.0061(5) 0.0086(5) 0.0023(5)
O1 0.0427(6) 0.0290(6) 0.0329(6) 0.0091(5) 0.0068(5) 0.0105(5)
O2 0.0603(8) 0.0645(9) 0.0221(5) -0.0064(5) -0.0001(5) 0.0132(7)
N1 0.0306(6) 0.0336(7) 0.0215(6) 0.0017(5) 0.0056(5) 0.0032(5)
N2 0.0240(5) 0.0171(5) 0.0208(5) 0.0001(4) 0.0062(4) 0.0016(4)
N3 0.0299(6) 0.0170(6) 0.0334(6) 0.0024(5) 0.0085(5) 0.0063(5)
O1W 0.0441(6) 0.0254(6) 0.0482(7) -0.0119(5) 0.0273(5) -0.0083(5)
N4 0.0261(5) 0.0203(5) 0.0282(6) 0.0010(4) 0.0063(4) 0.0002(4)
O1N4 0.0504(7) 0.0304(6) 0.0467(7) 0.0144(5) 0.0037(6) 0.0070(5)
O2N4 0.0481(7) 0.0429(7) 0.0268(5) -0.0017(5) 0.0040(5) -0.0050(5)
O3N4 0.0837(10) 0.0234(6) 0.0462(7) -0.0091(5) 0.0065(7) 0.0005(6)
O2W 0.0564(8) 0.0371(7) 0.0412(7) 0.0037(6) 0.0245(6) 0.0127(6)

loop_
_atom_type_symbol
_atom_type_description
_atom_type_scat_dispersion_real
_atom_type_scat_dispersion_imag
_atom_type_scat_source
C C 0.0033 0.0016 'International Tables Vol C Tables 4.2.6.8 and 6.1.1.4'
H H 0.0000 0.0000 'International Tables Vol C Tables 4.2.6.8 and 6.1.1.4'
Cu Cu 0.3201 1.2651 'International Tables Vol C Tables 4.2.6.8 and 6.1.1.4'
N N 0.0061 0.0033 'International Tables Vol C Tables 4.2.6.8 and 6.1.1.4'
O O 0.0106 0.0060 'International Tables Vol C Tables 4.2.6.8 and 6.1.1.4'

loop_
_geom_angle_atom_site_label_1
_geom_angle_atom_site_label_2
_geom_angle_atom_site_label_3
_geom_angle
_geom_angle_site_symmetry_1
_geom_angle_site_symmetry_3
_geom_angle_publ_flag
O1W Cu O1W 180.0 . 3_666 ?
O1W Cu N2 89.82(5) . . ?
O1W Cu N2 90.18(5) 3_666 . ?
O1W Cu N2 90.18(5) . 3_666 ?
O1W Cu N2 89.82(5) 3_666 3_666 ?
N2 Cu N2 180.00(6) . 3_666 ?
C2 C1 H1A 113.5(14) . . ?
C2 C1 H1B 112.7(17) . . ?
H1A C1 H1B 106(2) . . ?
C2 C1 H1C 107.9(17) . . ?
H1A C1 H1C 107(2) . . ?
H1B C1 H1C 109(2) . . ?
N2 C2 N3 109.59(12) . . ?
N2 C2 C1 125.82(13) . . ?
N3 C2 C1 124.58(13) . . ?
C4 C3 N2 111.35(12) . . ?
C4 C3 N1 128.57(13) . . ?
N2 C3 N1 120.08(12) . . ?
N3 C4 C3 104.14(12) . . ?
N3 C4 H4 124.0(12) . . ?
C3 C4 H4 131.9(12) . . ?
O2 N1 O1 124.23(13) . . ?
O2 N1 C3 118.37(13) . . ?
O1 N1 C3 117.40(12) . . ?
C2 N2 C3 105.30(11) . . ?
C2 N2 Cu 130.58(9) . . ?
C3 N2 Cu 123.60(9) . . ?
C2 N3 C4 109.61(12) . . ?
C2 N3 H1N3 125.6(17) . . ?
C4 N3 H1N3 124.8(17) . . ?
Cu O1W H1W1 118.5(19) . . ?
Cu O1W H2W1 116.9(16) . . ?
H1W1 O1W H2W1 115(2) . . ?
O1N4 N4 O3N4 120.02(14) . . ?
O1N4 N4 O2N4 121.84(13) . . ?
O3N4 N4 O2N4 118.13(13) . . ?
H1W2 O2W H2W2 106(3) . . ?

loop_
_geom_bond_atom_site_label_1
_geom_bond_atom_site_label_2
_geom_bond_distance
_geom_bond_site_symmetry_2
_geom_bond_publ_flag
Cu O1W 1.9499(12) . ?
Cu O1W 1.9499(12) 3_666 ?
Cu N2 1.9935(12) . ?
Cu N2 1.9935(12) 3_666 ?
C1 C2 1.480(2) . ?
C1 H1A 0.93(2) . ?
C1 H1B 0.90(3) . ?
C1 H1C 0.90(3) . ?
C2 N2 1.3249(17) . ?
C2 N3 1.3548(18) . ?
C3 C4 1.359(2) . ?
C3 N2 1.3702(17) . ?
C3 N1 1.4240(18) . ?
C4 N3 1.355(2) . ?
C4 H4 0.91(2) . ?
O1 N1 1.2380(18) . ?
O2 N1 1.2191(17) . ?
N3 H1N3 0.75(2) . ?
O1W H1W1 0.76(3) . ?
O1W H2W1 0.84(2) . ?
N4 O1N4 1.2313(17) . ?
N4 O3N4 1.2413(18) . ?
N4 O2N4 1.2489(16) . ?
O2W H1W2 0.82(3) . ?
O2W H2W2 0.71(3) . ?

loop_
_geom_hbond_atom_site_label_D
_geom_hbond_atom_site_label_H
_geom_hbond_atom_site_label_A
_geom_hbond_distance_DH
_geom_hbond_distance_HA
_geom_hbond_distance_DA
_geom_hbond_angle_DHA
_geom_hbond_site_symmetry_A
_geom_hbond_publ_flag
O1W H1W1 O2N4 0.76(3) 2.02(3) 2.778(2) 179(3) . yes
O1W H2W1 O2W 0.84(2) 1.80(3) 2.6409(19) 175(2) . yes
C1 H1B O1 0.90(3) 2.61(3) 3.417(2) 151(2) 3_666 yes
C1 H1C O2 0.90(3) 2.64(3) 3.410(3) 144(2) 4_575 yes
N3 H1N3 O3N4 0.75(2) 2.29(2) 2.924(2) 143(2) 3_676 yes
C4 H4 O1 0.91(2) 2.52(2) 3.416(2) 166.2(16) 2_656 yes
O2W H1W2 O3N4 0.82(3) 2.09(3) 2.866(2) 159(3) 4_575 yes
O2W H2W2 O1N4 0.71(3) 2.19(3) 2.872(2) 161(3) 3_766 yes

loop_
_geom_torsion_atom_site_label_1
_geom_torsion_atom_site_label_2
_geom_torsion_atom_site_label_3
_geom_torsion_atom_site_label_4
_geom_torsion
_geom_torsion_site_symmetry_1
_geom_torsion_site_symmetry_2
_geom_torsion_site_symmetry_3
_geom_torsion_site_symmetry_4
_geom_torsion_publ_flag
N2 C3 C4 N3 -0.03(15) . . . . ?
N1 C3 C4 N3 -179.77(13) . . . . ?
C4 C3 N1 O2 3.8(2) . . . . ?
N2 C3 N1 O2 -175.95(13) . . . . ?
C4 C3 N1 O1 -176.51(14) . . . . ?
N2 C3 N1 O1 3.78(19) . . . . ?
N3 C2 N2 C3 0.57(15) . . . . ?
C1 C2 N2 C3 -178.27(14) . . . . ?
N3 C2 N2 Cu -171.26(9) . . . . ?
C1 C2 N2 Cu 9.9(2) . . . . ?
C4 C3 N2 C2 -0.33(15) . . . . ?
N1 C3 N2 C2 179.43(12) . . . . ?
C4 C3 N2 Cu 172.22(9) . . . . ?
N1 C3 N2 Cu -8.02(17) . . . . ?
N2 C2 N3 C4 -0.62(16) . . . . ?
C1 C2 N3 C4 178.23(14) . . . . ?
C3 C4 N3 C2 0.39(16) . . . . ?
